data_7031101
loop_
_publ_author_name
'Boyd, Lynn A.'
'Clegg, William'
'Copley, Royston C. B.'
'Davidson, Matthew G.'
'Fox, Mark A.'
'Hibbert, Thomas G.'
'Howard, Judith A. K.'
'Mackinnon, Angus'
'Peace, Richard J.'
'Wade, Kenneth'

_publ_section_title
;
 Exo-pi-bonding to an ortho-carborane hypercarbon atom: systematic
 icosahedral cage distortions reflected in the structures of the fluoro-,
 hydroxy- and amino-carboranes, 1-X-2-Ph-1,2-C2B10H10 (X=F, OH or NH2) and
 related anions.
;
_journal_issue 17
_journal_name_full 'Dalton transactions (Cambridge, England : 2003)'
_journal_page_first 2786
_journal_page_last 2799
_journal_paper_doi 10.1039/B406422D
_journal_year 2004
_chemical_formula_moiety 'C8 H17 B10 N'
_chemical_formula_sum 'C8 H17 B10 N'
_chemical_formula_weight 235.33
_chemical_name_systematic
;
?
;
_space_group_IT_number 14
_symmetry_cell_setting monoclinic
_symmetry_space_group_name_Hall '-P 2yn'
_symmetry_space_group_name_H-M 'P 1 21/n 1'
_atom_sites_solution_hydrogens mixed
_atom_sites_solution_primary direct
_atom_sites_solution_secondary difmap
_audit_creation_method SHELXL-97
_cell_angle_alpha 90.00
_cell_angle_beta 102.677(2)
_cell_angle_gamma 90.00
_cell_formula_units_Z 16
_cell_length_a 10.6738(7)
_cell_length_b 22.3100(16)
_cell_length_c 23.3165(16)
_cell_measurement_reflns_used 14291
_cell_measurement_temperature 160(2)
_cell_measurement_theta_max 28.26
_cell_measurement_theta_min 2.03
_cell_volume 5417.1(6)
_computing_cell_refinement 'local programs'
_computing_data_collection 'Bruker SMART'
_computing_data_reduction 'Bruker SAINT'
_computing_molecular_graphics 'Bruker SHELXTL'
_computing_publication_material 'Bruker SHELXTL and local programs'
_computing_structure_refinement 'Bruker SHELXTL'
_computing_structure_solution 'Bruker SHELXTL'
_diffrn_ambient_temperature 160(2)
_diffrn_measured_fraction_theta_full 0.998
_diffrn_measured_fraction_theta_max 0.897
_diffrn_measurement_device_type 'Bruker SMART 1K CCD diffractometer'
_diffrn_measurement_method 'thin-slice \w scans'
_diffrn_radiation_monochromator graphite
_diffrn_radiation_source 'sealed tube'
_diffrn_radiation_type MoK\a
_diffrn_radiation_wavelength 0.71073
_diffrn_reflns_av_R_equivalents 0.0432
_diffrn_reflns_av_sigmaI/netI 0.0594
_diffrn_reflns_limit_h_max 13
_diffrn_reflns_limit_h_min -13
_diffrn_reflns_limit_k_max 28
_diffrn_reflns_limit_k_min -29
_diffrn_reflns_limit_l_max 29
_diffrn_reflns_limit_l_min -12
_diffrn_reflns_number 33320
_diffrn_reflns_theta_full 25.00
_diffrn_reflns_theta_max 28.55
_diffrn_reflns_theta_min 1.28
_diffrn_standards_number 0
_exptl_absorpt_coefficient_mu 0.056
_exptl_absorpt_correction_type none
_exptl_crystal_colour colourless
_exptl_crystal_density_diffrn 1.154
_exptl_crystal_density_method 'not measured'
_exptl_crystal_description tablet
_exptl_crystal_F_000 1952
_exptl_crystal_size_max 0.70
_exptl_crystal_size_mid 0.50
_exptl_crystal_size_min 0.25
_refine_diff_density_max 0.830
_refine_diff_density_min -0.328
_refine_diff_density_rms 0.067
_refine_ls_extinction_method none
_refine_ls_goodness_of_fit_ref 1.015
_refine_ls_hydrogen_treatment mixed
_refine_ls_matrix_type full
_refine_ls_number_parameters 703
_refine_ls_number_reflns 12397
_refine_ls_number_restraints 33
_refine_ls_restrained_S_all 1.019
_refine_ls_R_factor_all 0.1071
_refine_ls_R_factor_gt 0.0691
_refine_ls_shift/su_max 0.000
_refine_ls_shift/su_mean 0.000
_refine_ls_structure_factor_coef Fsqd
_refine_ls_weighting_details 'calc w=1/[\s^2^(Fo^2^)+(0.1385P)^2^+0.0000P] where P=(Fo^2^+2Fc^2^)/3'
_refine_ls_weighting_scheme calc
_refine_ls_wR_factor_gt 0.1952
_refine_ls_wR_factor_ref 0.2193
_reflns_number_gt 7978
_reflns_number_total 12397
_reflns_threshold_expression I>2\s(I)
_cod_data_source_file b406422d.txt
_cod_data_source_block 3
_cod_original_sg_symbol_H-M 'P 21/n'
_cod_database_code 7031101

loop_
_symmetry_equiv_pos_as_xyz
'x, y, z'
'-x+1/2, y+1/2, -z+1/2'
'-x, -y, -z'
'x-1/2, -y-1/2, z-1/2'

loop_
_atom_site_label
_atom_site_type_symbol
_atom_site_fract_x
_atom_site_fract_y
_atom_site_fract_z
_atom_site_U_iso_or_equiv
_atom_site_adp_type
_atom_site_occupancy
_atom_site_symmetry_multiplicity
_atom_site_calc_flag
_atom_site_refinement_flags
C1A C 0.95167(19) 0.66335(10) 0.24440(9) 0.0279(5) Uani 1 1 d D
C2A C 0.97396(18) 0.61673(9) 0.18519(9) 0.0234(4) Uani 1 1 d .
B3A B 0.8848(2) 0.68198(10) 0.17269(11) 0.0275(5) Uani 1 1 d .
H3A H 0.9172 0.7221 0.1510 0.033 Uiso 1 1 calc R
B4A B 0.7984(2) 0.68902(11) 0.22906(11) 0.0311(6) Uani 1 1 d .
H4A H 0.7697 0.7338 0.2438 0.037 Uiso 1 1 calc R
B5A B 0.8480(2) 0.62864(12) 0.27907(11) 0.0321(6) Uani 1 1 d .
H5A H 0.8524 0.6329 0.3273 0.039 Uiso 1 1 calc R
B6A B 0.9628(2) 0.58670(11) 0.25168(11) 0.0298(5) Uani 1 1 d .
H6A H 1.0464 0.5646 0.2816 0.036 Uiso 1 1 calc R
B7A B 0.8349(2) 0.61356(11) 0.13343(10) 0.0261(5) Uani 1 1 d .
H7A H 0.8305 0.6087 0.0852 0.031 Uiso 1 1 calc R
B8A B 0.7220(2) 0.65833(11) 0.16013(11) 0.0291(5) Uani 1 1 d .
H8A H 0.6433 0.6829 0.1294 0.035 Uiso 1 1 calc R
B9A B 0.7004(2) 0.62477(12) 0.22640(11) 0.0305(5) Uani 1 1 d .
H9A H 0.6057 0.6267 0.2396 0.037 Uiso 1 1 calc R
B10A B 0.8033(2) 0.56096(12) 0.24167(11) 0.0321(6) Uani 1 1 d .
H10A H 0.7782 0.5206 0.2654 0.039 Uiso 1 1 calc R
B11A B 0.8844(2) 0.55371(11) 0.18362(11) 0.0289(5) Uani 1 1 d .
H11A H 0.9130 0.5089 0.1690 0.035 Uiso 1 1 calc R
B12A B 0.7220(2) 0.57861(11) 0.16798(11) 0.0280(5) Uani 1 1 d .
H12A H 0.6420 0.5502 0.1428 0.034 Uiso 1 1 calc R
C13A C 1.10210(19) 0.61802(9) 0.16864(9) 0.0281(5) Uani 1 1 d .
C14A C 1.1136(2) 0.64827(10) 0.11768(10) 0.0348(5) Uani 1 1 d .
H14A H 1.0413 0.6684 0.0947 0.042 Uiso 1 1 calc R
C15A C 1.2296(2) 0.64918(12) 0.10037(12) 0.0451(7) Uani 1 1 d .
H15A H 1.2364 0.6694 0.0653 0.054 Uiso 1 1 calc R
C16A C 1.3360(2) 0.62048(13) 0.13427(13) 0.0501(7) Uani 1 1 d .
H16A H 1.4161 0.6216 0.1229 0.060 Uiso 1 1 calc R
C17A C 1.3247(2) 0.59046(12) 0.18423(13) 0.0477(7) Uani 1 1 d .
H17A H 1.3974 0.5706 0.2072 0.057 Uiso 1 1 calc R
C18A C 1.2081(2) 0.58865(10) 0.20190(11) 0.0364(5) Uani 1 1 d .
H18A H 1.2013 0.5675 0.2364 0.044 Uiso 1 1 calc R
N19A N 1.05566(18) 0.69657(9) 0.27479(9) 0.0389(5) Uani 1 1 d D
H1A H 1.0718(19) 0.7324(8) 0.2537(9) 0.047 Uiso 1 1 d D
H2A H 1.1125(17) 0.6784(9) 0.3081(8) 0.047 Uiso 1 1 d D
C1B C 0.4212(2) 0.79785(10) 0.22613(10) 0.0345(5) Uani 1 1 d .
C2B C 0.45647(18) 0.85833(9) 0.18352(8) 0.0232(4) Uani 1 1 d .
B3B B 0.4519(3) 0.86732(14) 0.25587(11) 0.0406(7) Uani 1 1 d .
H3B H 0.5401 0.8774 0.2905 0.049 Uiso 1 1 calc R
B4B B 0.3264(2) 0.82181(13) 0.27063(12) 0.0373(6) Uani 1 1 d .
H4B H 0.3289 0.8026 0.3152 0.045 Uiso 1 1 calc R
B5B B 0.2624(3) 0.78168(12) 0.20609(12) 0.0361(6) Uani 1 1 d .
H5B H 0.2219 0.7355 0.2074 0.043 Uiso 1 1 calc R
B6B B 0.3500(2) 0.80306(12) 0.15364(12) 0.0328(6) Uani 1 1 d .
H6B H 0.3716 0.7706 0.1205 0.039 Uiso 1 1 calc R
B7B B 0.3832(3) 0.92051(12) 0.20052(14) 0.0414(7) Uani 1 1 d .
H7B H 0.4226 0.9668 0.1989 0.050 Uiso 1 1 calc R
B8B B 0.3004(3) 0.89888(13) 0.25566(14) 0.0448(7) Uani 1 1 d .
H8B H 0.2862 0.9310 0.2906 0.054 Uiso 1 1 calc R
B9B B 0.1820(2) 0.84580(12) 0.22384(11) 0.0309(5) Uani 1 1 d .
H9B H 0.0877 0.8432 0.2373 0.037 Uiso 1 1 calc R
B10B B 0.1965(2) 0.83184(14) 0.15070(12) 0.0386(6) Uani 1 1 d .
H10B H 0.1121 0.8188 0.1152 0.046 Uiso 1 1 calc R
B11B B 0.3200(2) 0.87900(12) 0.13634(11) 0.0333(6) Uani 1 1 d .
H11B H 0.3177 0.8973 0.0914 0.040 Uiso 1 1 calc R
B12B B 0.2157(3) 0.90533(13) 0.18009(14) 0.0426(7) Uani 1 1 d .
H12B H 0.1435 0.9415 0.1644 0.051 Uiso 1 1 calc R
C13B C 0.58421(18) 0.85892(9) 0.16685(9) 0.0252(4) Uani 1 1 d .
C14B C 0.6897(2) 0.88694(10) 0.20212(10) 0.0317(5) Uani 1 1 d .
H14B H 0.6821 0.9045 0.2383 0.038 Uiso 1 1 calc R
C15B C 0.8065(2) 0.88948(11) 0.18496(11) 0.0393(6) Uani 1 1 d .
H15B H 0.8777 0.9091 0.2093 0.047 Uiso 1 1 calc R
C16B C 0.8195(2) 0.86374(11) 0.13297(11) 0.0400(6) Uani 1 1 d .
H16B H 0.8996 0.8654 0.1215 0.048 Uiso 1 1 calc R
C17B C 0.7156(2) 0.83556(11) 0.09751(11) 0.0405(6) Uani 1 1 d .
H17B H 0.7243 0.8178 0.0615 0.049 Uiso 1 1 calc R
C18B C 0.5982(2) 0.83295(10) 0.11419(10) 0.0330(5) Uani 1 1 d .
H18B H 0.5273 0.8134 0.0896 0.040 Uiso 1 1 calc R
N19B N 0.5171(2) 0.75405(11) 0.24099(11) 0.0641(8) Uani 1 1 d .
C1C C 0.94547(18) 0.16457(9) 0.11200(9) 0.0245(4) Uani 1 1 d D
C2C C 0.89091(18) 0.10452(8) 0.06520(8) 0.0219(4) Uani 1 1 d .
B3C B 1.0004(2) 0.09389(10) 0.13209(10) 0.0234(5) Uani 1 1 d .
H3C H 0.9759 0.0694 0.1701 0.028 Uiso 1 1 calc R
B4C B 1.1051(2) 0.15641(11) 0.14285(11) 0.0281(5) Uani 1 1 d .
H4C H 1.1522 0.1730 0.1878 0.034 Uiso 1 1 calc R
B5C B 1.0499(2) 0.20598(11) 0.08321(11) 0.0292(5) Uani 1 1 d .
H5C H 1.0600 0.2557 0.0887 0.035 Uiso 1 1 calc R
B6C B 0.9134(2) 0.17304(10) 0.03640(10) 0.0249(5) Uani 1 1 d .
H6C H 0.8318 0.2007 0.0116 0.030 Uiso 1 1 calc R
B7C B 1.0152(2) 0.05637(11) 0.06625(10) 0.0273(5) Uani 1 1 d .
H7C H 1.0027 0.0067 0.0610 0.033 Uiso 1 1 calc R
B8C B 1.1524(2) 0.08840(12) 0.11406(11) 0.0296(5) Uani 1 1 d .
H8C H 1.2310 0.0598 0.1401 0.035 Uiso 1 1 calc R
B9C B 1.1840(2) 0.15856(12) 0.08315(11) 0.0327(6) Uani 1 1 d .
H9C H 1.2838 0.1765 0.0884 0.039 Uiso 1 1 calc R
B10C B 1.0644(2) 0.16981(12) 0.01711(11) 0.0316(6) Uani 1 1 d .
H10C H 1.0848 0.1956 -0.0210 0.038 Uiso 1 1 calc R
B11C B 0.9618(2) 0.10592(11) 0.00668(10) 0.0271(5) Uani 1 1 d .
H11C H 0.9147 0.0893 -0.0382 0.033 Uiso 1 1 calc R
B12C B 1.1289(2) 0.09668(12) 0.03630(11) 0.0318(6) Uani 1 1 d .
H12C H 1.1930 0.0739 0.0109 0.038 Uiso 1 1 calc R
C13C C 0.75688(18) 0.08248(9) 0.06371(8) 0.0230(4) Uani 1 1 d .
C14C C 0.7376(2) 0.02735(10) 0.08842(11) 0.0366(5) Uani 1 1 d .
H14C H 0.8094 0.0031 0.1052 0.044 Uiso 1 1 calc R
C15C C 0.6145(2) 0.00758(11) 0.08867(11) 0.0435(6) Uani 1 1 d .
H15C H 0.6029 -0.0302 0.1056 0.052 Uiso 1 1 calc R
C16C C 0.5094(2) 0.04187(11) 0.06482(10) 0.0377(6) Uani 1 1 d .
H16C H 0.4255 0.0281 0.0655 0.045 Uiso 1 1 calc R
C17C C 0.5263(2) 0.09608(11) 0.03994(11) 0.0391(6) Uani 1 1 d .
H17C H 0.4537 0.1200 0.0233 0.047 Uiso 1 1 calc R
C18C C 0.6490(2) 0.11624(10) 0.03890(10) 0.0328(5) Uani 1 1 d .
H18C H 0.6593 0.1536 0.0210 0.039 Uiso 1 1 calc R
N19C N 0.86211(19) 0.19180(9) 0.14230(9) 0.0378(5) Uani 1 1 d D
H1C H 0.8187(18) 0.1606(9) 0.1647(9) 0.045 Uiso 1 1 d D
H2C H 0.7851(16) 0.2123(9) 0.1153(8) 0.045 Uiso 1 1 d D
C1D C 0.5156(2) 0.39399(9) 0.12842(9) 0.0262(4) Uani 1 1 d D
C2D C 0.39810(18) 0.38248(8) 0.06265(8) 0.0221(4) Uani 1 1 d .
B3D B 0.4461(2) 0.32505(10) 0.11259(11) 0.0270(5) Uani 1 1 d .
H3D H 0.3804 0.3052 0.1390 0.032 Uiso 1 1 calc R
B4D B 0.6133(2) 0.33244(11) 0.14214(12) 0.0313(6) Uani 1 1 d .
H4D H 0.6598 0.3163 0.1873 0.038 Uiso 1 1 calc R
B5D B 0.6629(2) 0.39933(11) 0.11203(11) 0.0297(5) Uani 1 1 d .
H5D H 0.7423 0.4280 0.1373 0.036 Uiso 1 1 calc R
B6D B 0.5243(2) 0.43047(10) 0.06396(10) 0.0248(5) Uani 1 1 d .
H6D H 0.5105 0.4801 0.0583 0.030 Uiso 1 1 calc R
B7D B 0.4207(2) 0.31391(10) 0.03526(11) 0.0282(5) Uani 1 1 d .
H7D H 0.3404 0.2855 0.0104 0.034 Uiso 1 1 calc R
B8D B 0.5571(2) 0.28202(11) 0.08398(12) 0.0341(6) Uani 1 1 d .
H8D H 0.5670 0.2324 0.0910 0.041 Uiso 1 1 calc R
B9D B 0.6911(2) 0.32869(12) 0.08251(12) 0.0348(6) Uani 1 1 d .
H9D H 0.7905 0.3101 0.0879 0.042 Uiso 1 1 calc R
B10D B 0.6376(2) 0.38987(11) 0.03468(11) 0.0306(5) Uani 1 1 d .
H10D H 0.7017 0.4122 0.0090 0.037 Uiso 1 1 calc R
B11D B 0.4706(2) 0.38048(11) 0.00482(10) 0.0279(5) Uani 1 1 d .
H11D H 0.4243 0.3966 -0.0403 0.034 Uiso 1 1 calc R
B12D B 0.5725(3) 0.31659(11) 0.01690(12) 0.0345(6) Uani 1 1 d .
H12D H 0.5934 0.2899 -0.0206 0.041 Uiso 1 1 calc R
C13D C 0.26693(19) 0.40689(9) 0.06167(9) 0.0250(4) Uani 1 1 d .
C14D C 0.1646(2) 0.36759(11) 0.05814(12) 0.0410(6) Uani 1 1 d .
H14D H 0.1783 0.3257 0.0551 0.049 Uiso 1 1 calc R
C15D C 0.0430(2) 0.38850(12) 0.05894(13) 0.0482(7) Uani 1 1 d .
H15D H -0.0263 0.3611 0.0558 0.058 Uiso 1 1 calc R
C16D C 0.0221(2) 0.44877(12) 0.06425(11) 0.0439(6) Uani 1 1 d .
H16D H -0.0609 0.4631 0.0658 0.053 Uiso 1 1 calc R
C17D C 0.1224(2) 0.48821(11) 0.06723(12) 0.0461(6) Uani 1 1 d .
H17D H 0.1083 0.5300 0.0706 0.055 Uiso 1 1 calc R
C18D C 0.2438(2) 0.46758(10) 0.06544(11) 0.0384(6) Uani 1 1 d .
H18D H 0.3118 0.4954 0.0668 0.046 Uiso 1 1 calc R
N19D N 0.4852(2) 0.42821(10) 0.17403(9) 0.0419(5) Uani 1 1 d D
H1D H 0.4106(19) 0.4115(9) 0.1900(9) 0.050 Uiso 1 1 d D
H2D H 0.489(2) 0.4732(6) 0.1685(10) 0.050 Uiso 1 1 d D

loop_
_atom_site_aniso_label
_atom_site_aniso_U_11
_atom_site_aniso_U_22
_atom_site_aniso_U_33
_atom_site_aniso_U_23
_atom_site_aniso_U_13
_atom_site_aniso_U_12
C1A 0.0243(10) 0.0350(12) 0.0268(11) -0.0105(9) 0.0112(8) -0.0059(9)
C2A 0.0237(10) 0.0267(10) 0.0220(10) -0.0038(8) 0.0098(8) -0.0023(8)
B3A 0.0299(12) 0.0240(12) 0.0312(13) -0.0015(10) 0.0125(10) 0.0002(9)
B4A 0.0221(11) 0.0363(14) 0.0388(14) -0.0108(11) 0.0153(10) -0.0026(10)
B5A 0.0266(12) 0.0473(15) 0.0256(12) -0.0046(11) 0.0124(10) -0.0073(11)
B6A 0.0284(12) 0.0355(14) 0.0263(12) 0.0039(10) 0.0080(10) -0.0009(10)
B7A 0.0268(12) 0.0298(12) 0.0228(11) -0.0042(9) 0.0075(9) -0.0053(9)
B8A 0.0251(12) 0.0316(13) 0.0317(13) -0.0016(10) 0.0088(10) 0.0003(10)
B9A 0.0240(12) 0.0403(14) 0.0296(13) -0.0051(11) 0.0111(10) -0.0070(10)
B10A 0.0306(13) 0.0369(14) 0.0315(13) 0.0034(11) 0.0125(11) -0.0061(11)
B11A 0.0288(12) 0.0268(12) 0.0330(13) -0.0018(10) 0.0106(10) -0.0063(10)
B12A 0.0258(12) 0.0301(13) 0.0289(12) -0.0039(10) 0.0079(10) -0.0077(10)
C13A 0.0255(10) 0.0305(11) 0.0314(11) -0.0123(9) 0.0130(9) -0.0075(9)
C14A 0.0357(12) 0.0381(13) 0.0369(13) -0.0103(10) 0.0215(10) -0.0090(10)
C15A 0.0452(15) 0.0513(15) 0.0487(15) -0.0193(12) 0.0318(12) -0.0196(12)
C16A 0.0366(14) 0.0623(17) 0.0610(18) -0.0344(15) 0.0317(13) -0.0204(12)
C17A 0.0252(12) 0.0577(17) 0.0608(18) -0.0257(14) 0.0106(11) -0.0041(11)
C18A 0.0287(11) 0.0421(13) 0.0400(13) -0.0123(11) 0.0112(10) -0.0020(10)
N19A 0.0312(10) 0.0474(12) 0.0397(12) -0.0137(10) 0.0111(9) -0.0144(9)
C1B 0.0329(12) 0.0426(13) 0.0334(12) 0.0171(10) 0.0191(10) 0.0135(10)
C2B 0.0242(10) 0.0245(10) 0.0213(10) 0.0020(8) 0.0063(8) 0.0015(8)
B3B 0.0286(13) 0.071(2) 0.0229(13) -0.0096(13) 0.0084(10) -0.0033(13)
B4B 0.0303(13) 0.0555(17) 0.0296(14) 0.0082(12) 0.0142(11) 0.0083(12)
B5B 0.0403(15) 0.0338(14) 0.0423(15) 0.0015(12) 0.0265(12) -0.0021(11)
B6B 0.0361(13) 0.0325(13) 0.0352(14) -0.0054(11) 0.0196(11) -0.0097(11)
B7B 0.0391(15) 0.0277(13) 0.0628(19) -0.0081(13) 0.0231(14) -0.0002(11)
B8B 0.0395(16) 0.0458(17) 0.0547(19) -0.0203(14) 0.0228(14) -0.0040(13)
B9B 0.0234(12) 0.0415(14) 0.0293(13) 0.0061(11) 0.0092(10) 0.0053(10)
B10B 0.0293(13) 0.0590(18) 0.0294(14) 0.0006(12) 0.0106(11) -0.0089(12)
B11B 0.0244(12) 0.0472(16) 0.0278(13) 0.0142(11) 0.0048(10) 0.0013(11)
B12B 0.0326(14) 0.0407(16) 0.0584(19) 0.0191(14) 0.0181(13) 0.0129(12)
C13B 0.0244(10) 0.0271(11) 0.0256(10) 0.0051(8) 0.0088(8) 0.0022(8)
C14B 0.0291(11) 0.0380(12) 0.0273(11) 0.0023(9) 0.0046(9) 0.0004(9)
C15B 0.0239(11) 0.0500(15) 0.0415(14) 0.0069(11) 0.0015(10) -0.0031(10)
C16B 0.0261(12) 0.0482(15) 0.0488(15) 0.0099(12) 0.0148(11) 0.0041(10)
C17B 0.0350(13) 0.0529(15) 0.0395(13) -0.0017(11) 0.0210(11) 0.0022(11)
C18B 0.0283(11) 0.0429(13) 0.0306(12) -0.0045(10) 0.0124(9) -0.0054(10)
N19B 0.0525(14) 0.0713(16) 0.0820(18) 0.0490(14) 0.0443(13) 0.0373(12)
C1C 0.0271(10) 0.0230(10) 0.0247(10) -0.0039(8) 0.0087(8) -0.0021(8)
C2C 0.0238(10) 0.0206(10) 0.0208(10) -0.0036(8) 0.0037(8) 0.0015(8)
B3C 0.0264(11) 0.0225(11) 0.0204(11) -0.0016(9) 0.0028(9) 0.0017(9)
B4C 0.0235(11) 0.0335(13) 0.0272(12) -0.0059(10) 0.0053(10) -0.0051(10)
B5C 0.0298(12) 0.0279(12) 0.0329(13) -0.0013(10) 0.0136(10) -0.0062(10)
B6C 0.0273(12) 0.0267(12) 0.0228(12) 0.0021(9) 0.0098(9) 0.0002(9)
B7C 0.0254(12) 0.0293(12) 0.0254(12) -0.0055(10) 0.0017(9) 0.0080(10)
B8C 0.0232(12) 0.0366(14) 0.0265(12) -0.0057(10) 0.0000(10) 0.0045(10)
B9C 0.0263(12) 0.0438(15) 0.0295(13) -0.0059(11) 0.0094(10) -0.0023(11)
B10C 0.0294(13) 0.0410(14) 0.0275(13) 0.0010(11) 0.0126(10) -0.0007(11)
B11C 0.0282(12) 0.0344(13) 0.0200(11) -0.0020(10) 0.0078(9) 0.0062(10)
B12C 0.0256(12) 0.0434(15) 0.0275(13) -0.0074(11) 0.0081(10) 0.0081(11)
C13C 0.0243(10) 0.0244(10) 0.0201(10) -0.0030(8) 0.0046(8) -0.0011(8)
C14C 0.0312(12) 0.0306(12) 0.0452(14) 0.0084(10) 0.0022(10) -0.0025(9)
C15C 0.0414(14) 0.0378(14) 0.0497(15) 0.0080(12) 0.0066(12) -0.0136(11)
C16C 0.0289(11) 0.0492(15) 0.0353(13) -0.0012(11) 0.0077(10) -0.0108(10)
C17C 0.0248(11) 0.0480(15) 0.0442(14) 0.0074(11) 0.0070(10) 0.0031(10)
C18C 0.0279(11) 0.0326(12) 0.0388(13) 0.0067(10) 0.0090(10) 0.0029(9)
N19C 0.0413(11) 0.0382(11) 0.0385(11) -0.0042(9) 0.0191(9) 0.0006(9)
C1D 0.0309(11) 0.0272(11) 0.0204(10) 0.0011(8) 0.0054(8) -0.0009(8)
C2D 0.0272(10) 0.0208(10) 0.0189(9) 0.0015(8) 0.0067(8) -0.0036(8)
B3D 0.0298(12) 0.0225(11) 0.0306(13) 0.0058(10) 0.0107(10) -0.0013(9)
B4D 0.0324(13) 0.0278(13) 0.0344(14) 0.0093(11) 0.0086(11) 0.0046(10)
B5D 0.0266(12) 0.0311(13) 0.0309(13) 0.0038(10) 0.0053(10) -0.0018(10)
B6D 0.0277(12) 0.0249(12) 0.0221(11) 0.0025(9) 0.0063(9) -0.0065(9)
B7D 0.0299(12) 0.0252(12) 0.0325(13) -0.0064(10) 0.0135(10) -0.0060(10)
B8D 0.0317(13) 0.0241(12) 0.0504(16) 0.0011(11) 0.0171(12) 0.0000(10)
B9D 0.0294(13) 0.0311(13) 0.0466(16) 0.0020(12) 0.0144(12) 0.0004(10)
B10D 0.0297(13) 0.0318(13) 0.0334(13) 0.0015(11) 0.0135(11) -0.0062(10)
B11D 0.0306(13) 0.0329(13) 0.0230(12) -0.0025(10) 0.0119(10) -0.0083(10)
B12D 0.0376(14) 0.0324(14) 0.0393(15) -0.0074(11) 0.0210(12) -0.0062(11)
C13D 0.0254(10) 0.0273(11) 0.0224(10) 0.0009(8) 0.0058(8) 0.0008(8)
C14D 0.0329(13) 0.0300(12) 0.0630(17) 0.0059(12) 0.0168(12) -0.0022(10)
C15D 0.0307(13) 0.0469(15) 0.0715(19) 0.0078(14) 0.0207(13) 0.0003(11)
C16D 0.0345(13) 0.0531(16) 0.0447(15) 0.0006(12) 0.0105(11) 0.0114(11)
C17D 0.0388(14) 0.0391(14) 0.0572(17) -0.0113(12) 0.0033(12) 0.0101(11)
C18D 0.0347(12) 0.0309(12) 0.0474(14) -0.0064(11) 0.0041(11) -0.0001(10)
N19D 0.0533(13) 0.0432(12) 0.0311(11) -0.0021(9) 0.0133(9) -0.0015(10)

loop_
_atom_type_symbol
_atom_type_description
_atom_type_scat_dispersion_real
_atom_type_scat_dispersion_imag
_atom_type_scat_source
C C 0.0033 0.0016 'International Tables Vol C Tables 4.2.6.8 and 6.1.1.4'
H H 0.0000 0.0000 'International Tables Vol C Tables 4.2.6.8 and 6.1.1.4'
B B 0.0013 0.0007 'International Tables Vol C Tables 4.2.6.8 and 6.1.1.4'
N N 0.0061 0.0033 'International Tables Vol C Tables 4.2.6.8 and 6.1.1.4'
H H 0.0000 0.0000 'International Tables Vol C Tables 4.2.6.8 and 6.1.1.4'

loop_
_geom_angle_atom_site_label_1
_geom_angle_atom_site_label_2
_geom_angle_atom_site_label_3
_geom_angle
C2A C1A B3A 59.08(12)
C2A C1A B4A 108.65(15)
C2A C1A B5A 108.34(15)
C2A C1A B6A 58.62(12)
C2A C1A N19A 118.49(16)
B3A C1A B4A 62.46(14)
B3A C1A B5A 113.55(16)
B3A C1A B6A 109.97(16)
B3A C1A N19A 118.75(18)
B4A C1A B5A 63.52(14)
B4A C1A B6A 113.52(16)
B4A C1A N19A 123.50(18)
B5A C1A B6A 62.39(14)
B5A C1A N19A 122.11(18)
B6A C1A N19A 116.69(18)
C1A C2A B3A 58.53(12)
C1A C2A B6A 58.78(13)
C1A C2A B7A 109.27(15)
C1A C2A B11A 109.25(15)
C1A C2A C13A 118.12(15)
B3A C2A B6A 109.64(16)
B3A C2A B7A 63.37(13)
B3A C2A B11A 114.06(16)
B3A C2A C13A 116.08(17)
B6A C2A B7A 113.74(16)
B6A C2A B11A 62.97(14)
B6A C2A C13A 119.19(18)
B7A C2A B11A 63.20(13)
B7A C2A C13A 121.49(17)
B11A C2A C13A 123.46(17)
C1A B3A C2A 62.39(13)
C1A B3A B4A 58.13(13)
C1A B3A B7A 107.65(16)
C1A B3A B8A 105.72(16)
C2A B3A B4A 107.86(17)
C2A B3A B7A 57.46(12)
C2A B3A B8A 105.07(16)
B4A B3A B7A 107.98(16)
B4A B3A B8A 59.95(13)
B7A B3A B8A 59.65(13)
C1A B4A B3A 59.41(13)
C1A B4A B5A 58.20(13)
C1A B4A B8A 106.95(16)
C1A B4A B9A 105.66(17)
B3A B4A B5A 106.87(17)
B3A B4A B8A 60.23(13)
B3A B4A B9A 107.63(17)
B5A B4A B8A 108.21(17)
B5A B4A B9A 59.95(14)
B8A B4A B9A 60.26(14)
C1A B5A B4A 58.28(13)
C1A B5A B6A 59.53(13)
C1A B5A B9A 105.41(17)
C1A B5A B10A 106.91(17)
B4A B5A B6A 107.05(17)
B4A B5A B9A 59.56(14)
B4A B5A B10A 108.37(18)
B6A B5A B9A 107.73(17)
B6A B5A B10A 60.01(14)
B9A B5A B10A 60.74(14)
C1A B6A C2A 62.59(13)
C1A B6A B5A 58.09(13)
C1A B6A B10A 105.50(17)
C1A B6A B11A 108.29(17)
C2A B6A B5A 108.09(17)
C2A B6A B10A 105.31(17)
C2A B6A B11A 57.93(13)
B5A B6A B10A 59.67(14)
B5A B6A B11A 108.26(17)
B10A B6A B11A 59.80(14)
C2A B7A B3A 59.17(12)
C2A B7A B8A 106.36(16)
C2A B7A B11A 58.37(12)
C2A B7A B12A 105.73(16)
B3A B7A B8A 59.57(13)
B3A B7A B11A 106.86(16)
B3A B7A B12A 107.29(16)
B8A B7A B11A 108.54(17)
B8A B7A B12A 60.49(13)
B11A B7A B12A 60.24(13)
B3A B8A B4A 59.81(13)
B3A B8A B7A 60.79(13)
B3A B8A B9A 106.88(17)
B3A B8A B12A 107.46(16)
B4A B8A B7A 108.78(16)
B4A B8A B9A 59.73(14)
B4A B8A B12A 107.55(18)
B7A B8A B9A 107.15(17)
B7A B8A B12A 59.50(13)
B9A B8A B12A 59.27(14)
B4A B9A B5A 60.48(14)
B4A B9A B8A 60.01(14)
B4A B9A B10A 107.82(17)
B4A B9A B12A 108.89(17)
B5A B9A B8A 108.43(16)
B5A B9A B10A 59.13(14)
B5A B9A B12A 108.42(17)
B8A B9A B10A 108.52(17)
B8A B9A B12A 60.66(14)
B10A B9A B12A 60.60(14)
B5A B10A B6A 60.32(14)
B5A B10A B9A 60.13(14)
B5A B10A B11A 109.46(17)
B5A B10A B12A 108.00(18)
B6A B10A B9A 107.49(17)
B6A B10A B11A 60.65(14)
B6A B10A B12A 107.80(17)
B9A B10A B11A 107.68(18)
B9A B10A B12A 59.07(14)
B11A B10A B12A 60.04(14)
C2A B11A B6A 59.10(13)
C2A B11A B7A 58.44(12)
C2A B11A B10A 106.03(17)
C2A B11A B12A 105.33(17)
B6A B11A B7A 106.85(17)
B6A B11A B10A 59.55(14)
B6A B11A B12A 107.39(17)
B7A B11A B10A 108.08(17)
B7A B11A B12A 59.67(13)
B10A B11A B12A 60.62(14)
B7A B12A B8A 60.01(13)
B7A B12A B9A 108.19(16)
B7A B12A B10A 107.41(16)
B7A B12A B11A 60.10(13)
B8A B12A B9A 60.06(14)
B8A B12A B10A 107.84(17)
B8A B12A B11A 108.04(16)
B9A B12A B10A 60.33(14)
B9A B12A B11A 108.12(17)
B10A B12A B11A 59.34(13)
C2A C13A C14A 118.9(2)
C2A C13A C18A 121.6(2)
C14A C13A C18A 119.4(2)
C13A C14A C15A 120.5(2)
C14A C15A C16A 119.9(2)
C15A C16A C17A 119.7(2)
C16A C17A C18A 121.0(3)
C13A C18A C17A 119.5(2)
C1A N19A H1A 112.9(11)
C1A N19A H2A 118.5(12)
H1A N19A H2A 127.1(17)
C2B C1B B3B 59.12(13)
C2B C1B B4B 109.57(17)
C2B C1B B5B 109.36(16)
C2B C1B B6B 59.43(12)
C2B C1B N19B 115.93(17)
B3B C1B B4B 63.16(16)
B3B C1B B5B 113.47(18)
B3B C1B B6B 110.35(18)
B3B C1B N19B 118.0(2)
B4B C1B B5B 62.54(15)
B4B C1B B6B 113.14(17)
B4B C1B N19B 124.93(19)
B5B C1B B6B 62.52(14)
B5B C1B N19B 123.5(2)
B6B C1B N19B 115.9(2)
C1B C2B B3B 58.56(14)
C1B C2B B6B 58.36(13)
C1B C2B B7B 109.27(16)
C1B C2B B11B 108.41(15)
C1B C2B C13B 118.15(15)
B3B C2B B6B 108.96(17)
B3B C2B B7B 63.60(16)
B3B C2B B11B 113.83(17)
B3B C2B C13B 118.66(17)
B6B C2B B7B 112.79(17)
B6B C2B B11B 62.07(14)
B6B C2B C13B 117.37(17)
B7B C2B B11B 63.14(16)
B7B C2B C13B 123.44(18)
B11B C2B C13B 122.27(17)
C1B B3B C2B 62.32(13)
C1B B3B B4B 58.06(15)
C1B B3B B7B 107.38(18)
C1B B3B B8B 105.56(18)
C2B B3B B4B 108.09(18)
C2B B3B B7B 57.44(14)
C2B B3B B8B 105.59(19)
B4B B3B B7B 108.19(19)
B4B B3B B8B 59.85(15)
B7B B3B B8B 60.13(16)
C1B B4B B3B 58.78(14)
C1B B4B B5B 58.95(15)
C1B B4B B8B 106.06(18)
C1B B4B B9B 106.02(18)
B3B B4B B5B 107.09(18)
B3B B4B B8B 59.77(16)
B3B B4B B9B 107.50(19)
B5B B4B B8B 108.22(19)
B5B B4B B9B 60.13(15)
B8B B4B B9B 60.26(16)
C1B B5B B4B 58.51(14)
C1B B5B B6B 58.83(14)
C1B B5B B9B 105.73(19)
C1B B5B B10B 106.57(17)
B4B B5B B6B 106.93(18)
B4B B5B B9B 60.19(14)
B4B B5B B10B 109.07(19)
B6B B5B B9B 107.65(18)
B6B B5B B10B 59.95(15)
B9B B5B B10B 60.87(15)
C1B B6B C2B 62.21(14)
C1B B6B B5B 58.65(14)
C1B B6B B10B 105.94(17)
C1B B6B B11B 108.30(18)
C2B B6B B5B 108.52(18)
C2B B6B B10B 106.45(18)
C2B B6B B11B 58.08(13)
B5B B6B B10B 59.34(14)
B5B B6B B11B 108.84(18)
B10B B6B B11B 60.89(15)
C2B B7B B3B 58.96(14)
C2B B7B B8B 106.09(19)
C2B B7B B11B 58.53(14)
C2B B7B B12B 105.78(19)
B3B B7B B8B 59.24(16)
B3B B7B B11B 106.50(18)
B3B B7B B12B 107.23(19)
B8B B7B B11B 108.22(19)
B8B B7B B12B 60.83(16)
B11B B7B B12B 59.86(16)
B3B B8B B4B 60.39(16)
B3B B8B B7B 60.63(15)
B3B B8B B9B 107.68(19)
B3B B8B B12B 107.34(19)
B4B B8B B7B 109.02(18)
B4B B8B B9B 59.87(15)
B4B B8B B12B 107.1(2)
B7B B8B B9B 107.5(2)
B7B B8B B12B 59.58(16)
B9B B8B B12B 58.99(15)
B4B B9B B5B 59.69(15)
B4B B9B B8B 59.86(16)
B4B B9B B10B 107.03(18)
B4B B9B B12B 109.02(18)
B5B B9B B8B 107.56(18)
B5B B9B B10B 58.82(15)
B5B B9B B12B 107.74(18)
B8B B9B B10B 108.40(18)
B8B B9B B12B 61.35(17)
B10B B9B B12B 60.20(16)
B5B B10B B6B 60.71(15)
B5B B10B B9B 60.31(15)
B5B B10B B11B 109.02(18)
B5B B10B B12B 108.38(19)
B6B B10B B9B 107.80(18)
B6B B10B B11B 59.76(14)
B6B B10B B12B 107.29(18)
B9B B10B B11B 107.60(19)
B9B B10B B12B 59.50(15)
B11B B10B B12B 59.78(15)
C2B B11B B6B 59.84(13)
C2B B11B B7B 58.33(14)
C2B B11B B10B 106.61(17)
C2B B11B B12B 106.14(18)
B6B B11B B7B 107.18(18)
B6B B11B B10B 59.35(15)
B6B B11B B12B 107.15(17)
B7B B11B B10B 108.23(18)
B7B B11B B12B 60.51(16)
B10B B11B B12B 60.02(15)
B7B B12B B8B 59.59(16)
B7B B12B B9B 108.03(19)
B7B B12B B10B 107.69(18)
B7B B12B B11B 59.64(15)
B8B B12B B9B 59.66(15)
B8B B12B B10B 107.16(19)
B8B B12B B11B 107.07(18)
B9B B12B B10B 60.30(15)
B9B B12B B11B 108.56(19)
B10B B12B B11B 60.20(16)
C2B C13B C14B 121.09(19)
C2B C13B C18B 120.30(18)
C14B C13B C18B 118.57(19)
C13B C14B C15B 120.6(2)
C14B C15B C16B 120.4(2)
C15B C16B C17B 119.6(2)
C16B C17B C18B 120.4(2)
C13B C18B C17B 120.4(2)
C2C C1C B3C 60.73(11)
C2C C1C B4C 110.28(15)
C2C C1C B5C 109.19(15)
C2C C1C B6C 58.84(12)
C2C C1C N19C 119.34(16)
B3C C1C B4C 62.38(13)
B3C C1C B5C 113.25(16)
B3C C1C B6C 111.01(15)
B3C C1C N19C 118.83(17)
B4C C1C B5C 62.79(14)
B4C C1C B6C 113.35(16)
B4C C1C N19C 121.53(18)
B5C C1C B6C 62.45(13)
B5C C1C N19C 120.82(17)
B6C C1C N19C 117.65(17)
C1C C2C B3C 58.68(11)
C1C C2C B6C 60.15(12)
C1C C2C B7C 108.86(14)
C1C C2C B11C 109.97(15)
C1C C2C C13C 116.74(15)
B3C C2C B6C 110.38(15)
B3C C2C B7C 62.31(12)
B3C C2C B11C 112.99(15)
B3C C2C C13C 114.96(16)
B6C C2C B7C 113.20(16)
B6C C2C B11C 62.74(13)
B6C C2C C13C 119.88(16)
B7C C2C B11C 62.64(13)
B7C C2C C13C 121.83(16)
B11C C2C C13C 125.15(16)
C1C B3C C2C 60.59(11)
C1C B3C B4C 58.71(12)
C1C B3C B7C 106.63(16)
C1C B3C B8C 106.02(16)
C2C B3C B4C 107.29(16)
C2C B3C B7C 57.61(12)
C2C B3C B8C 105.43(16)
B4C B3C B7C 108.59(17)
B4C B3C B8C 60.28(13)
B7C B3C B8C 60.27(13)
C1C B4C B3C 58.91(12)
C1C B4C B5C 58.27(13)
C1C B4C B8C 105.78(16)
C1C B4C B9C 105.51(17)
B3C B4C B5C 106.82(16)
B3C B4C B8C 59.78(13)
B3C B4C B9C 107.63(17)
B5C B4C B8C 108.03(17)
B5C B4C B9C 60.15(14)
B8C B4C B9C 60.32(14)
C1C B5C B4C 58.94(13)
C1C B5C B6C 59.74(12)
C1C B5C B9C 105.96(17)
C1C B5C B10C 106.61(16)
B4C B5C B6C 108.08(16)
B4C B5C B9C 60.07(14)
B4C B5C B10C 108.66(17)
B6C B5C B9C 107.74(17)
B6C B5C B10C 59.64(13)
B9C B5C B10C 60.42(14)
C1C B6C C2C 61.00(12)
C1C B6C B5C 57.81(12)
C1C B6C B10C 105.51(16)
C1C B6C B11C 107.24(16)
C2C B6C B5C 107.22(16)
C2C B6C B10C 106.18(16)
C2C B6C B11C 58.42(12)
B5C B6C B10C 60.17(13)
B5C B6C B11C 108.62(17)
B10C B6C B11C 60.40(14)
C2C B7C B3C 60.08(12)
C2C B7C B8C 106.65(16)
C2C B7C B11C 58.60(12)
C2C B7C B12C 105.84(17)
B3C B7C B8C 59.36(13)
B3C B7C B11C 107.95(16)
B3C B7C B12C 107.35(17)
B8C B7C B11C 108.60(18)
B8C B7C B12C 60.23(14)
B11C B7C B12C 60.25(14)
B3C B8C B4C 59.95(13)
B3C B8C B7C 60.36(13)
B3C B8C B9C 107.43(17)
B3C B8C B12C 107.63(16)
B4C B8C B7C 108.40(16)
B4C B8C B9C 59.89(14)
B4C B8C B12C 107.89(18)
B7C B8C B9C 107.49(17)
B7C B8C B12C 59.58(14)
B9C B8C B12C 59.74(14)
B4C B9C B5C 59.79(13)
B4C B9C B8C 59.80(14)
B4C B9C B10C 107.85(17)
B4C B9C B12C 108.10(18)
B5C B9C B8C 107.33(17)
B5C B9C B10C 59.69(14)
B5C B9C B12C 107.74(17)
B8C B9C B10C 107.95(17)
B8C B9C B12C 60.10(14)
B10C B9C B12C 60.21(14)
B5C B10C B6C 60.20(13)
B5C B10C B9C 59.89(14)
B5C B10C B11C 108.33(16)
B5C B10C B12C 107.42(18)
B6C B10C B9C 107.76(17)
B6C B10C B11C 60.00(13)
B6C B10C B12C 107.23(17)
B9C B10C B11C 107.84(18)
B9C B10C B12C 59.60(14)
B11C B10C B12C 59.72(14)
C2C B11C B6C 58.84(12)
C2C B11C B7C 58.76(12)
C2C B11C B10C 105.88(16)
C2C B11C B12C 105.76(16)
B6C B11C B7C 106.97(16)
B6C B11C B10C 59.60(13)
B6C B11C B12C 107.43(17)
B7C B11C B10C 108.11(17)
B7C B11C B12C 59.99(14)
B10C B11C B12C 60.38(14)
B7C B12C B8C 60.19(14)
B7C B12C B9C 108.32(17)
B7C B12C B10C 107.54(16)
B7C B12C B11C 59.76(13)
B8C B12C B9C 60.16(14)
B8C B12C B10C 108.00(17)
B8C B12C B11C 108.18(17)
B9C B12C B10C 60.20(14)
B9C B12C B11C 108.46(17)
B10C B12C B11C 59.90(14)
C2C C13C C14C 120.31(18)
C2C C13C C18C 121.90(18)
C14C C13C C18C 117.78(19)
C13C C14C C15C 120.6(2)
C14C C15C C16C 120.8(2)
C15C C16C C17C 119.5(2)
C16C C17C C18C 120.3(2)
C13C C18C C17C 121.0(2)
C1C N19C H1C 111.7(11)
C1C N19C H2C 113.5(11)
H1C N19C H2C 102.8(16)
C2D C1D B3D 59.53(12)
C2D C1D B4D 109.38(15)
C2D C1D B5D 109.21(15)
C2D C1D B6D 58.63(11)
C2D C1D N19D 119.75(17)
B3D C1D B4D 62.44(14)
B3D C1D B5D 113.13(16)
B3D C1D B6D 109.80(15)
B3D C1D N19D 119.36(18)
B4D C1D B5D 62.81(13)
B4D C1D B6D 113.17(16)
B4D C1D N19D 121.84(18)
B5D C1D B6D 62.85(13)
B5D C1D N19D 120.71(18)
B6D C1D N19D 117.88(17)
C1D C2D B3D 58.47(12)
C1D C2D B6D 59.39(11)
C1D C2D B7D 108.93(15)
C1D C2D B11D 109.37(15)
C1D C2D C13D 116.23(15)
B3D C2D B6D 109.55(15)
B3D C2D B7D 62.62(14)
B3D C2D B11D 113.33(16)
B3D C2D C13D 114.64(16)
B6D C2D B7D 113.21(16)
B6D C2D B11D 62.44(13)
B6D C2D C13D 120.06(16)
B7D C2D B11D 63.22(13)
B7D C2D C13D 122.14(16)
B11D C2D C13D 125.82(17)
C1D B3D C2D 62.00(12)
C1D B3D B4D 58.75(13)
C1D B3D B7D 107.82(16)
C1D B3D B8D 105.93(16)
C2D B3D B4D 108.43(16)
C2D B3D B7D 57.69(12)
C2D B3D B8D 105.80(17)
B4D B3D B7D 108.83(17)
B4D B3D B8D 59.71(14)
B7D B3D B8D 60.50(14)
C1D B4D B3D 58.81(13)
C1D B4D B5D 58.31(13)
C1D B4D B8D 106.12(17)
C1D B4D B9D 105.22(17)
B3D B4D B5D 106.59(16)
B3D B4D B8D 59.89(14)
B3D B4D B9D 107.19(18)
B5D B4D B8D 108.21(18)
B5D B4D B9D 59.91(14)
B8D B4D B9D 60.32(15)
C1D B5D B4D 58.89(13)
C1D B5D B6D 59.35(12)
C1D B5D B9D 105.60(17)
C1D B5D B10D 106.14(17)
B4D B5D B6D 107.27(16)
B4D B5D B9D 59.82(14)
B4D B5D B10D 108.00(18)
B6D B5D B9D 106.84(18)
B6D B5D B10D 59.32(14)
B9D B5D B10D 60.05(15)
C1D B6D C2D 61.98(12)
C1D B6D B5D 57.80(12)
C1D B6D B10D 105.46(16)
C1D B6D B11D 108.11(16)
C2D B6D B5D 107.86(16)
C2D B6D B10D 105.96(16)
C2D B6D B11D 58.24(12)
B5D B6D B10D 60.00(14)
B5D B6D B11D 109.00(17)
B10D B6D B11D 60.46(14)
C2D B7D B3D 59.69(12)
C2D B7D B8D 106.44(17)
C2D B7D B11D 58.41(12)
C2D B7D B12D 105.94(16)
B3D B7D B8D 59.33(14)
B3D B7D B11D 107.17(16)
B3D B7D B12D 107.25(17)
B8D B7D B11D 108.22(17)
B8D B7D B12D 60.26(14)
B11D B7D B12D 60.23(14)
B3D B8D B4D 60.40(14)
B3D B8D B7D 60.17(13)
B3D B8D B9D 107.38(18)
B3D B8D B12D 107.15(17)
B4D B8D B7D 109.12(17)
B4D B8D B9D 60.06(15)
B4D B8D B12D 108.50(17)
B7D B8D B9D 107.57(18)
B7D B8D B12D 59.29(14)
B9D B8D B12D 59.99(15)
B4D B9D B5D 60.27(14)
B4D B9D B8D 59.63(14)
B4D B9D B10D 108.40(18)
B4D B9D B12D 108.36(17)
B5D B9D B8D 107.94(17)
B5D B9D B10D 60.11(14)
B5D B9D B12D 108.64(18)
B8D B9D B10D 108.30(18)
B8D B9D B12D 60.25(15)
B10D B9D B12D 60.44(15)
B5D B10D B6D 60.67(13)
B5D B10D B9D 59.83(14)
B5D B10D B11D 109.08(17)
B5D B10D B12D 107.96(17)
B6D B10D B9D 107.73(17)
B6D B10D B11D 59.88(13)
B6D B10D B12D 107.11(16)
B9D B10D B11D 108.15(17)
B9D B10D B12D 59.87(15)
B11D B10D B12D 59.77(14)
C2D B11D B6D 59.32(12)
C2D B11D B7D 58.37(12)
C2D B11D B10D 106.19(16)
C2D B11D B12D 105.38(17)
B6D B11D B7D 106.86(16)
B6D B11D B10D 59.67(13)
B6D B11D B12D 107.44(17)
B7D B11D B10D 107.74(18)
B7D B11D B12D 59.56(14)
B10D B11D B12D 60.41(14)
B7D B12D B8D 60.45(14)
B7D B12D B9D 108.31(18)
B7D B12D B10D 107.78(17)
B7D B12D B11D 60.21(13)
B8D B12D B9D 59.77(15)
B8D B12D B10D 107.33(18)
B8D B12D B11D 108.34(17)
B9D B12D B10D 59.69(14)
B9D B12D B11D 108.04(18)
B10D B12D B11D 59.82(14)
C2D C13D C14D 119.46(19)
C2D C13D C18D 122.32(19)
C14D C13D C18D 118.2(2)
C13D C14D C15D 121.0(2)
C14D C15D C16D 120.2(2)
C15D C16D C17D 119.4(2)
C16D C17D C18D 120.6(2)
C13D C18D C17D 120.6(2)
C1D N19D H1D 114.0(11)
C1D N19D H2D 114.9(11)
H1D N19D H2D 117.5(16)

loop_
_geom_bond_atom_site_label_1
_geom_bond_atom_site_label_2
_geom_bond_distance
C1A C2A 1.785(3)
C1A B3A 1.719(3)
C1A B4A 1.695(3)
C1A B5A 1.694(3)
C1A B6A 1.720(3)
C1A N19A 1.392(3)
C2A B3A 1.729(3)
C2A B6A 1.717(3)
C2A B7A 1.697(3)
C2A B11A 1.696(3)
C2A C13A 1.501(3)
B3A B4A 1.770(3)
B3A B7A 1.800(3)
B3A B8A 1.778(3)
B4A B5A 1.784(4)
B4A B8A 1.773(4)
B4A B9A 1.768(3)
B5A B6A 1.768(3)
B5A B9A 1.775(3)
B5A B10A 1.757(4)
B6A B10A 1.763(3)
B6A B11A 1.782(3)
B7A B8A 1.779(3)
B7A B11A 1.778(3)
B7A B12A 1.770(3)
B8A B9A 1.777(3)
B8A B12A 1.788(3)
B9A B10A 1.786(4)
B9A B12A 1.763(3)
B10A B11A 1.767(3)
B10A B12A 1.790(3)
B11A B12A 1.780(3)
C13A C14A 1.395(3)
C13A C18A 1.388(3)
C14A C15A 1.384(3)
C15A C16A 1.390(4)
C16A C17A 1.372(4)
C17A C18A 1.395(3)
N19A H1A 0.973(14)
N19A H2A 0.964(14)
C1B C2B 1.765(3)
C1B B3B 1.700(4)
C1B B4B 1.687(3)
C1B B5B 1.695(3)
C1B B6B 1.698(3)
C1B N19B 1.403(3)
C2B B3B 1.710(3)
C2B B6B 1.717(3)
C2B B7B 1.682(3)
C2B B11B 1.686(3)
C2B C13B 1.498(3)
B3B B4B 1.774(4)
B3B B7B 1.788(4)
B3B B8B 1.763(4)
B4B B5B 1.756(4)
B4B B8B 1.764(4)
B4B B9B 1.764(3)
B5B B6B 1.761(3)
B5B B9B 1.763(4)
B5B B10B 1.737(4)
B6B B10B 1.747(4)
B6B B11B 1.755(4)
B7B B8B 1.779(4)
B7B B11B 1.763(4)
B7B B12B 1.779(4)
B8B B9B 1.771(4)
B8B B12B 1.801(4)
B9B B10B 1.773(4)
B9B B12B 1.759(4)
B10B B11B 1.775(4)
B10B B12B 1.771(4)
B11B B12B 1.767(4)
C13B C14B 1.389(3)
C13B C18B 1.395(3)
C14B C15B 1.391(3)
C15B C16B 1.376(3)
C16B C17B 1.380(3)
C17B C18B 1.392(3)
C1C C2C 1.745(3)
C1C B3C 1.711(3)
C1C B4C 1.708(3)
C1C B5C 1.696(3)
C1C B6C 1.731(3)
C1C N19C 1.391(3)
C2C B3C 1.748(3)
C2C B6C 1.708(3)
C2C B7C 1.703(3)
C2C B11C 1.700(3)
C2C C13C 1.506(3)
B3C B4C 1.771(3)
B3C B7C 1.786(3)
B3C B8C 1.768(3)
B4C B5C 1.773(3)
B4C B8C 1.777(3)
B4C B9C 1.778(3)
B5C B6C 1.776(3)
B5C B9C 1.780(3)
B5C B10C 1.776(3)
B6C B10C 1.766(3)
B6C B11C 1.774(3)
B7C B8C 1.784(3)
B7C B11C 1.769(3)
B7C B12C 1.773(4)
B8C B9C 1.786(4)
B8C B12C 1.785(3)
B9C B10C 1.789(4)
B9C B12C 1.778(4)
B10C B11C 1.781(4)
B10C B12C 1.789(4)
B11C B12C 1.778(3)
C13C C14C 1.393(3)
C13C C18C 1.391(3)
C14C C15C 1.387(3)
C15C C16C 1.371(3)
C16C C17C 1.370(3)
C17C C18C 1.390(3)
N19C H1C 1.038(14)
N19C H2C 1.027(14)
C1D C2D 1.774(3)
C1D B3D 1.712(3)
C1D B4D 1.711(3)
C1D B5D 1.701(3)
C1D B6D 1.729(3)
C1D N19D 1.404(3)
C2D B3D 1.731(3)
C2D B6D 1.716(3)
C2D B7D 1.695(3)
C2D B11D 1.696(3)
C2D C13D 1.498(3)
B3D B4D 1.775(3)
B3D B7D 1.781(3)
B3D B8D 1.766(3)
B4D B5D 1.778(3)
B4D B8D 1.763(4)
B4D B9D 1.770(4)
B5D B6D 1.789(3)
B5D B9D 1.772(4)
B5D B10D 1.777(4)
B6D B10D 1.764(3)
B6D B11D 1.768(3)
B7D B8D 1.787(4)
B7D B11D 1.777(3)
B7D B12D 1.766(3)
B8D B9D 1.775(3)
B8D B12D 1.783(4)
B9D B10D 1.776(4)
B9D B12D 1.779(4)
B10D B11D 1.779(3)
B10D B12D 1.789(3)
B11D B12D 1.778(4)
C13D C14D 1.389(3)
C13D C18D 1.383(3)
C14D C15D 1.383(3)
C15D C16D 1.373(4)
C16D C17D 1.376(3)
C17D C18D 1.383(3)
N19D H1D 1.021(14)
N19D H2D 1.015(14)
